data_7155911
loop_
_publ_author_name
'Urriolabeitia, Esteban Pablo'
'Ruiz, Sara'
'Carrera, Clara'
'Villuendas, Pedro'

_publ_section_title
;
 Ru-catalysed synthesis of fused heterocycle-pyridinones and -pyrones
;
_journal_name_full 'Org. Biomol. Chem.'
_journal_paper_doi 10.1039/C7OB01497J
_journal_year 2017
_chemical_formula_moiety 'C9 H9 N O S'
_chemical_formula_sum 'C9 H9 N O S'
_chemical_formula_weight 179.23
_space_group_crystal_system tetragonal
_space_group_IT_number 110
_space_group_name_Hall 'I 4bw -2c'
_space_group_name_H-M_alt 'I 41 c d'
_symmetry_space_group_name_Hall 'I 4bw -2c'
_symmetry_space_group_name_H-M 'I 41 c d'
_atom_sites_solution_hydrogens geom
_audit_creation_method SHELXL-2014/7
_audit_update_record
;
2016-12-16 deposited with the CCDC.
2017-10-03 downloaded from the CCDC.
;
_cell_angle_alpha 90
_cell_angle_beta 90
_cell_angle_gamma 90
_cell_formula_units_Z 32
_cell_length_a 14.6413(4)
_cell_length_b 14.6413(4)
_cell_length_c 32.7707(19)
_cell_measurement_reflns_used 1791
_cell_measurement_temperature 293(2)
_cell_measurement_theta_max 18.3660
_cell_measurement_theta_min 3.1340
_cell_volume 7025.0(5)
_computing_structure_refinement 'SHELXL-2014/7 (Sheldrick, 2014)'
_diffrn_ambient_temperature 293(2)
_diffrn_measured_fraction_theta_full 0.998
_diffrn_measured_fraction_theta_max 0.998
_diffrn_measurement_device_type 'Xcalibur, Sapphire3'
_diffrn_radiation_type MoK\a
_diffrn_radiation_wavelength 0.71073
_diffrn_reflns_av_R_equivalents 0.1279
_diffrn_reflns_av_unetI/netI 0.0968
_diffrn_reflns_Laue_measured_fraction_full 0.998
_diffrn_reflns_Laue_measured_fraction_max 0.998
_diffrn_reflns_limit_h_max 17
_diffrn_reflns_limit_h_min -17
_diffrn_reflns_limit_k_max 17
_diffrn_reflns_limit_k_min -17
_diffrn_reflns_limit_l_max 38
_diffrn_reflns_limit_l_min -38
_diffrn_reflns_number 24005
_diffrn_reflns_point_group_measured_fraction_full 0.998
_diffrn_reflns_point_group_measured_fraction_max 0.998
_diffrn_reflns_theta_full 24.982
_diffrn_reflns_theta_max 24.982
_diffrn_reflns_theta_min 3.048
_diffrn_source 'Enhance (Mo) X-ray Source'
_exptl_absorpt_coefficient_mu 0.316
_exptl_crystal_density_diffrn 1.356
_exptl_crystal_description block
_exptl_crystal_F_000 3008
_refine_diff_density_max 1.207
_refine_diff_density_min -0.248
_refine_diff_density_rms 0.070
_refine_ls_abs_structure_details
;
 Flack x determined using 611 quotients [(I+)-(I-)]/[(I+)+(I-)]
 (Parsons, Flack and Wagner, Acta Cryst. B69 (2013) 249-259).
;
_refine_ls_abs_structure_Flack 0.03(8)
_refine_ls_extinction_method none
_refine_ls_goodness_of_fit_ref 1.024
_refine_ls_hydrogen_treatment constr
_refine_ls_matrix_type full
_refine_ls_number_parameters 221
_refine_ls_number_reflns 3093
_refine_ls_number_restraints 1
_refine_ls_restrained_S_all 1.024
_refine_ls_R_factor_all 0.1312
_refine_ls_R_factor_gt 0.0767
_refine_ls_shift/su_max 0.001
_refine_ls_shift/su_mean 0.000
_refine_ls_structure_factor_coef Fsqd
_refine_ls_weighting_details 'w=1/[\s^2^(Fo^2^)+(0.1162P)^2^+0.3651P] where P=(Fo^2^+2Fc^2^)/3'
_refine_ls_weighting_scheme calc
_refine_ls_wR_factor_gt 0.1911
_refine_ls_wR_factor_ref 0.2250
_reflns_Friedel_coverage 0.959
_reflns_Friedel_fraction_full 0.997
_reflns_Friedel_fraction_max 0.997
_reflns_number_gt 1868
_reflns_number_total 3093
_reflns_threshold_expression 'I > 2\s(I)'
_cod_data_source_file c7ob01497j2.cif
_cod_data_source_block '__3ab'
_cod_original_cell_volume 7025.0(6)
_cod_database_code 7155911
_shelx_shelxl_version_number 2014/7
_shelx_space_group_comment
;
The symmetry employed for this shelxl refinement is uniquely defined
by the following loop, which should always be used as a source of
symmetry information in preference to the above space-group names.
They are only intended as comments.
;

loop_
_space_group_symop_operation_xyz
'x, y, z'
'-x+1/2, -y+1/2, z+1/2'
'-y, x+1/2, z+1/4'
'y+1/2, -x, z+3/4'
'x, -y, z+1/2'
'-x+1/2, y+1/2, z'
'-y, -x+1/2, z+3/4'
'y+1/2, x, z+1/4'
'x+1/2, y+1/2, z+1/2'
'-x+1, -y+1, z+1'
'-y+1/2, x+1, z+3/4'
'y+1, -x+1/2, z+5/4'
'x+1/2, -y+1/2, z+1'
'-x+1, y+1, z+1/2'
'-y+1/2, -x+1, z+5/4'
'y+1, x+1/2, z+3/4'

loop_
_atom_site_label
_atom_site_type_symbol
_atom_site_fract_x
_atom_site_fract_y
_atom_site_fract_z
_atom_site_U_iso_or_equiv
_atom_site_adp_type
_atom_site_occupancy
_atom_site_site_symmetry_order
_atom_site_calc_flag
_atom_site_refinement_flags_posn
_atom_site_refinement_flags_adp
S1 S 0.1538(2) 0.8923(2) 0.05259(8) 0.0558(9) Uani 1 1 d . .
C1 C 0.2696(8) 0.8917(8) 0.0487(4) 0.055(3) Uani 1 1 d . .
H1A H 0.3088 0.8957 0.0710 0.066 Uiso 1 1 calc R U
C2 C 0.2982(8) 0.8847(8) 0.0094(4) 0.058(3) Uani 1 1 d . .
H2A H 0.3594 0.8842 0.0018 0.070 Uiso 1 1 calc R U
C3 C 0.2245(7) 0.8783(7) -0.0190(3) 0.042(3) Uani 1 1 d . .
C4 C 0.1434(8) 0.8838(8) 0.0003(3) 0.049(3) Uani 1 1 d . .
C5 C 0.0579(8) 0.8805(8) -0.0201(4) 0.051(3) Uani 1 1 d . .
O1 O -0.0201(6) 0.8813(6) -0.0039(2) 0.066(2) Uani 1 1 d . .
N1 N 0.0673(6) 0.8744(6) -0.0617(3) 0.050(2) Uani 1 1 d . .
H1C H 0.0179 0.8769 -0.0758 0.060 Uiso 1 1 calc R U
C6 C 0.2277(8) 0.8685(8) -0.0628(4) 0.054(3) Uani 1 1 d . .
C7 C 0.1476(8) 0.8648(8) -0.0829(4) 0.050(3) Uani 1 1 d . .
C8 C 0.3191(8) 0.8601(10) -0.0848(4) 0.066(4) Uani 1 1 d . .
H8A H 0.3268 0.9111 -0.1029 0.099 Uiso 1 1 calc R U
H8B H 0.3202 0.8044 -0.1003 0.099 Uiso 1 1 calc R U
H8C H 0.3677 0.8596 -0.0652 0.099 Uiso 1 1 calc R U
C9 C 0.1356(10) 0.8545(10) -0.1283(4) 0.077(4) Uani 1 1 d . .
H9A H 0.1945 0.8500 -0.1411 0.115 Uiso 1 1 calc R U
H9B H 0.1038 0.9067 -0.1389 0.115 Uiso 1 1 calc R U
H9C H 0.1010 0.8003 -0.1339 0.115 Uiso 1 1 calc R U
S11 S -0.0731(2) 0.7720(2) 0.08862(9) 0.0591(9) Uani 1 1 d . .
C11 C -0.0741(8) 0.8893(7) 0.0940(4) 0.056(3) Uani 1 1 d . .
H11A H -0.0633 0.9289 0.0723 0.067 Uiso 1 1 calc R U
C12 C -0.0917(8) 0.9187(8) 0.1321(4) 0.052(3) Uani 1 1 d . .
H12A H -0.0960 0.9799 0.1395 0.062 Uiso 1 1 calc R U
C13 C -0.1031(7) 0.8440(8) 0.1596(3) 0.046(3) Uani 1 1 d . .
C14 C -0.0958(7) 0.7609(8) 0.1394(3) 0.046(3) Uani 1 1 d . .
C15 C -0.1069(8) 0.6738(8) 0.1603(3) 0.051(3) Uani 1 1 d . .
O11 O -0.1040(6) 0.5985(5) 0.1430(3) 0.065(3) Uani 1 1 d . .
N11 N -0.1191(6) 0.6831(7) 0.2010(3) 0.050(2) Uani 1 1 d . .
H11C H -0.1239 0.6335 0.2149 0.060 Uiso 1 1 calc R U
C16 C -0.1187(7) 0.8473(7) 0.2025(3) 0.046(3) Uani 1 1 d . .
C17 C -0.1245(8) 0.7641(8) 0.2224(4) 0.051(3) Uani 1 1 d . .
C18 C -0.1289(9) 0.9374(8) 0.2240(4) 0.070(4) Uani 1 1 d . .
H18A H -0.1145 0.9300 0.2524 0.105 Uiso 1 1 calc R U
H18B H -0.1906 0.9585 0.2213 0.105 Uiso 1 1 calc R U
H18C H -0.0880 0.9811 0.2121 0.105 Uiso 1 1 calc R U
C19 C -0.1378(9) 0.7553(8) 0.2673(3) 0.058(3) Uani 1 1 d . .
H19A H -0.1895 0.7168 0.2726 0.087 Uiso 1 1 calc R U
H19B H -0.1482 0.8146 0.2789 0.087 Uiso 1 1 calc R U
H19C H -0.0841 0.7288 0.2793 0.087 Uiso 1 1 calc R U

loop_
_atom_site_aniso_label
_atom_site_aniso_U_11
_atom_site_aniso_U_22
_atom_site_aniso_U_33
_atom_site_aniso_U_23
_atom_site_aniso_U_13
_atom_site_aniso_U_12
S1 0.063(2) 0.064(2) 0.0402(15) -0.0014(15) -0.0059(15) 0.0035(16)
C1 0.052(7) 0.060(7) 0.054(8) -0.004(6) -0.014(7) 0.018(6)
C2 0.038(7) 0.061(8) 0.075(9) 0.005(7) -0.011(7) 0.003(6)
C3 0.037(6) 0.044(6) 0.044(6) 0.000(5) 0.007(5) 0.002(5)
C4 0.052(8) 0.058(8) 0.035(6) 0.006(5) -0.009(5) 0.003(6)
C5 0.047(8) 0.063(8) 0.043(6) 0.002(6) 0.009(6) 0.000(6)
O1 0.051(6) 0.106(7) 0.042(4) -0.003(4) -0.001(4) 0.008(4)
N1 0.035(5) 0.070(7) 0.046(6) 0.008(5) -0.009(5) -0.002(5)
C6 0.046(7) 0.060(8) 0.056(7) 0.008(6) 0.004(6) -0.001(6)
C7 0.045(7) 0.067(8) 0.039(6) 0.003(6) 0.010(6) -0.010(6)
C8 0.051(8) 0.090(10) 0.056(8) 0.009(7) 0.011(6) 0.010(7)
C9 0.082(10) 0.102(11) 0.047(8) 0.002(7) -0.003(7) -0.030(8)
S11 0.076(2) 0.0583(19) 0.0432(15) 0.0074(15) -0.0035(16) -0.0050(16)
C11 0.050(7) 0.045(7) 0.073(9) 0.027(7) -0.004(6) -0.008(6)
C12 0.072(8) 0.031(6) 0.053(7) 0.007(5) 0.003(6) -0.006(6)
C13 0.041(7) 0.045(7) 0.054(7) 0.011(6) -0.011(5) -0.007(5)
C14 0.051(7) 0.047(7) 0.040(6) -0.001(5) -0.005(5) -0.008(5)
C15 0.053(8) 0.045(8) 0.054(8) 0.019(6) -0.009(6) -0.012(6)
O11 0.101(7) 0.034(5) 0.058(5) -0.001(4) -0.003(5) -0.010(4)
N11 0.059(6) 0.045(6) 0.046(6) 0.011(5) -0.003(5) -0.007(5)
C16 0.044(7) 0.051(7) 0.042(7) -0.007(6) -0.005(5) -0.008(6)
C17 0.050(7) 0.056(8) 0.047(7) 0.005(6) 0.002(6) -0.001(6)
C18 0.082(10) 0.058(8) 0.071(9) -0.010(7) 0.003(8) -0.001(7)
C19 0.064(8) 0.071(9) 0.038(7) 0.007(6) 0.000(6) 0.004(6)

loop_
_atom_type_symbol
_atom_type_description
_atom_type_scat_dispersion_real
_atom_type_scat_dispersion_imag
_atom_type_scat_source
C C 0.0033 0.0016 'International Tables Vol C Tables 4.2.6.8 and 6.1.1.4'
H H 0.0000 0.0000 'International Tables Vol C Tables 4.2.6.8 and 6.1.1.4'
N N 0.0061 0.0033 'International Tables Vol C Tables 4.2.6.8 and 6.1.1.4'
O O 0.0106 0.0060 'International Tables Vol C Tables 4.2.6.8 and 6.1.1.4'
S S 0.1246 0.1234 'International Tables Vol C Tables 4.2.6.8 and 6.1.1.4'

loop_
_geom_angle_atom_site_label_1
_geom_angle_atom_site_label_2
_geom_angle_atom_site_label_3
_geom_angle
C1 S1 C4 90.8(6)
C2 C1 S1 112.3(9)
C1 C2 C3 113.0(11)
C4 C3 C2 110.8(10)
C4 C3 C6 120.1(10)
C2 C3 C6 129.1(11)
C3 C4 C5 123.7(11)
C3 C4 S1 113.1(9)
C5 C4 S1 123.2(9)
O1 C5 N1 120.6(11)
O1 C5 C4 127.0(11)
N1 C5 C4 112.4(10)
C5 N1 C7 126.5(10)
C7 C6 C3 117.5(11)
C7 C6 C8 122.0(11)
C3 C6 C8 120.5(11)
C6 C7 N1 119.6(11)
C6 C7 C9 126.1(11)
N1 C7 C9 114.3(11)
C14 S11 C11 89.6(6)
C12 C11 S11 114.5(9)
C11 C12 C13 111.4(11)
C14 C13 C16 120.9(10)
C14 C13 C12 111.0(11)
C16 C13 C12 128.1(11)
C13 C14 C15 122.2(10)
C13 C14 S11 113.5(9)
C15 C14 S11 124.3(9)
O11 C15 N11 123.0(10)
O11 C15 C14 124.0(11)
N11 C15 C14 113.0(11)
C15 N11 C17 126.5(10)
C17 C16 C13 116.3(10)
C17 C16 C18 123.1(10)
C13 C16 C18 120.5(10)
N11 C17 C16 121.0(10)
N11 C17 C19 115.8(10)
C16 C17 C19 123.3(11)

loop_
_geom_bond_atom_site_label_1
_geom_bond_atom_site_label_2
_geom_bond_distance
S1 C1 1.699(12)
S1 C4 1.727(11)
C1 C2 1.359(16)
C2 C3 1.430(15)
C3 C4 1.348(14)
C3 C6 1.443(15)
C4 C5 1.418(16)
C5 O1 1.259(13)
C5 N1 1.372(14)
N1 C7 1.374(15)
C6 C7 1.347(16)
C6 C8 1.524(16)
C7 C9 1.505(16)
S11 C14 1.703(11)
S11 C11 1.727(12)
C11 C12 1.345(15)
C12 C13 1.429(15)
C13 C14 1.391(15)
C13 C16 1.425(15)
C14 C15 1.457(16)
C15 O11 1.241(14)
C15 N11 1.353(13)
N11 C17 1.381(15)
C16 C17 1.383(15)
C16 C18 1.502(15)
C17 C19 1.490(15)
